data_4518227
loop_
_publ_author_name
'Rodr\'iguez, Israel'
'Flores Bello, Jeaninna'
'Marie Serrano Valc\'arcel, Joyce'
'L\'opez-Mej\'ias, Vilmal\'i'

_publ_section_title
;
 Design of Potential Pharmaceutical-Based Metal Complexes Derived from
 Cromolyn a Mast Cell Stabilizer
;
_journal_issue 46
_journal_name_full 'ACS Omega'
_journal_page_first 29714
_journal_page_last 29721
_journal_paper_doi 10.1021/acsomega.0c03320
_journal_volume 5
_journal_year 2020
_chemical_formula_moiety 'C46 H46 Ca2 O32, 4(H2 O)'
_chemical_formula_sum 'C46 H54 Ca2 O36'
_chemical_formula_weight 1263.05
_space_group_crystal_system monoclinic
_space_group_IT_number 14
_space_group_name_Hall '-P 2yn'
_space_group_name_H-M_alt 'P 1 21/n 1'
_atom_sites_solution_hydrogens mixed
_audit_creation_date 2020-10-14
_audit_creation_method
;
Olex2 1.2
(compiled May 18 2018 14:05:52 for OlexSys, GUI svn.r5506)
;
_cell_angle_alpha 90
_cell_angle_beta 99.495(3)
_cell_angle_gamma 90
_cell_formula_units_Z 2
_cell_length_a 7.0293(3)
_cell_length_b 29.2917(7)
_cell_length_c 12.7862(4)
_cell_measurement_reflns_used 7344
_cell_measurement_temperature 100.01(10)
_cell_measurement_theta_max 68.1520
_cell_measurement_theta_min 3.0170
_cell_volume 2596.61(15)
_computing_cell_refinement 'CrysAlisPro 1.171.39.46 (Rigaku OD, 2018)'
_computing_data_collection 'CrysAlisPro 1.171.39.46 (Rigaku OD, 2018)'
_computing_data_reduction 'CrysAlisPro 1.171.39.46 (Rigaku OD, 2018)'
_computing_molecular_graphics 'Olex2 (Dolomanov et al., 2009)'
_computing_publication_material 'Olex2 (Dolomanov et al., 2009)'
_computing_structure_refinement 'ShelXL (Sheldrick, 2015)'
_computing_structure_solution 'SHELXT 2014/5 (Sheldrick, 2014)'
_diffrn_ambient_environment N~2~
_diffrn_ambient_temperature 100.01(10)
_diffrn_detector 'CCD plate'
_diffrn_detector_type HyPix3000
_diffrn_measured_fraction_theta_full 0.999
_diffrn_measured_fraction_theta_max 0.992
_diffrn_measurement_details
;
List of Runs (angles in degrees, time in seconds):

  # Type    Start    End  Width  t~exp~   \w     \q     \k     \f   Frames
--------------------------------------------------------------------------
  1  \w    -65.00  24.00   0.50    4.31    --  -41.24  68.00 -24.00  178
  2  \w   -107.00 -18.00   0.50    4.31    --  -41.24 -68.00-157.00  178
  3  \w     31.00 121.00   0.50   17.26    --   96.95 -68.00-157.00  180
  4  \w     73.00 158.00   0.50   17.26    --   96.95  68.00 -24.00  170
  5  \w    -53.00  27.00   0.50    4.31    --  -41.24  32.00 120.00  160
  6  \w    -99.00 -10.00   0.50    4.31    --  -41.24 138.00  60.00  178
  7  \w    -17.00  79.00   0.50    4.31    --   41.24-104.00  60.00  192
  8  \w    -27.00  53.00   0.50    4.31    --   41.24 -32.00 -60.00  160
  9  \w     29.00 109.00   0.50    4.31    --   41.24  32.00 -60.00  160
 10  \w     29.00 109.00   0.50    4.31    --   41.24  32.00 120.00  160
 11  \w     18.00 107.00   0.50    4.31    --   41.24  68.00 -24.00  178
 12  \w    -24.00  65.00   0.50    4.31    --   41.24 -68.00-157.00  178
 13  \w     70.00 158.00   0.50   17.26    --   96.95  77.00 -90.00  176
 14  \w     76.00 158.00   0.50   17.26    --   96.95  59.00 -60.00  164
 15  \w     77.00 158.00   0.50   17.26    --   96.95 117.00   0.00  162
 16  \w     80.00 158.00   0.50   17.26    --   96.95  96.00-150.00  156
 17  \w     30.00 113.00   0.50   17.26    --   96.95-117.00-150.00  166
 18  \w     32.00 113.00   0.50   17.26    --   96.95 -42.00  90.00  162
 19  \w     29.00 109.00   0.50   17.26    --   96.95 -33.00-150.00  160
 20  \w     26.00 110.00   0.50   17.26    --   96.95 -25.00   0.00  168
 21  \w     32.00 117.00   0.50   17.26    --   96.95 -50.00   0.00  170
 22  \w     76.00 158.00   0.50   17.26    --   96.95  59.00-120.00  164
 23  \w     81.00 158.00   0.50   17.26    --   96.95  42.00 -30.00  154
 24  \w     80.00 158.00   0.50   17.26    --   96.95  96.00-120.00  156
 25  \w     18.00 107.00   0.50    4.31    --   41.24  65.00 150.00  178
 26  \w     15.00  84.00   0.50    4.31    --   41.24  77.00  60.00  138
 27  \w     18.00 107.00   0.50    4.31    --   41.24  65.00  30.00  178
;
_diffrn_measurement_device 'four-circle diffractometer'
_diffrn_measurement_device_type 'SuperNova, Single source at offset/far, HyPix3000'
_diffrn_measurement_method '\w scans'
_diffrn_orient_matrix_type 'CrysAlisPro convention (1999,Acta A55,543-557)'
_diffrn_orient_matrix_UB_11 -0.0168967000
_diffrn_orient_matrix_UB_12 0.0004831000
_diffrn_orient_matrix_UB_13 0.1185842000
_diffrn_orient_matrix_UB_21 0.1397706000
_diffrn_orient_matrix_UB_22 0.0408090000
_diffrn_orient_matrix_UB_23 0.0176836000
_diffrn_orient_matrix_UB_31 -0.1718898000
_diffrn_orient_matrix_UB_32 0.0331891000
_diffrn_orient_matrix_UB_33 -0.0233914000
_diffrn_radiation_monochromator mirror
_diffrn_radiation_probe x-ray
_diffrn_radiation_type CuK\a
_diffrn_radiation_wavelength 1.54184
_diffrn_reflns_av_R_equivalents 0.0369
_diffrn_reflns_av_unetI/netI 0.0294
_diffrn_reflns_Laue_measured_fraction_full 0.999
_diffrn_reflns_Laue_measured_fraction_max 0.992
_diffrn_reflns_limit_h_max 8
_diffrn_reflns_limit_h_min -8
_diffrn_reflns_limit_k_max 35
_diffrn_reflns_limit_k_min -29
_diffrn_reflns_limit_l_max 13
_diffrn_reflns_limit_l_min -15
_diffrn_reflns_number 20731
_diffrn_reflns_point_group_measured_fraction_full 0.999
_diffrn_reflns_point_group_measured_fraction_max 0.992
_diffrn_reflns_theta_full 67.684
_diffrn_reflns_theta_max 68.960
_diffrn_reflns_theta_min 3.017
_diffrn_source 'micro-focus sealed X-ray tube'
_diffrn_source_type 'SuperNova (Cu) X-ray Source'
_exptl_absorpt_coefficient_mu 2.905
_exptl_absorpt_correction_T_max 1.00000
_exptl_absorpt_correction_T_min 0.78209
_exptl_absorpt_correction_type multi-scan
_exptl_absorpt_process_details
;
CrysAlisPro 1.171.39.46 (Rigaku Oxford Diffraction, 2018)
Empirical absorption correction using spherical harmonics,
 implemented in SCALE3 ABSPACK scaling algorithm.
;
_exptl_crystal_colour 'clear colourless'
_exptl_crystal_colour_lustre clear
_exptl_crystal_colour_primary colourless
_exptl_crystal_density_diffrn 1.615
_exptl_crystal_description plate
_exptl_crystal_F_000 1316
_exptl_crystal_size_max 0.1
_exptl_crystal_size_mid 0.02
_exptl_crystal_size_min 0.01
_refine_diff_density_max 1.657
_refine_diff_density_min -0.544
_refine_diff_density_rms 0.082
_refine_ls_extinction_method none
_refine_ls_goodness_of_fit_ref 1.098
_refine_ls_hydrogen_treatment mixed
_refine_ls_matrix_type full
_refine_ls_number_parameters 394
_refine_ls_number_reflns 4797
_refine_ls_number_restraints 0
_refine_ls_restrained_S_all 1.098
_refine_ls_R_factor_all 0.0872
_refine_ls_R_factor_gt 0.0791
_refine_ls_shift/su_max 0.000
_refine_ls_shift/su_mean 0.000
_refine_ls_structure_factor_coef Fsqd
_refine_ls_weighting_details 'w=1/[\s^2^(Fo^2^)+(0.0837P)^2^+7.6456P] where P=(Fo^2^+2Fc^2^)/3'
_refine_ls_weighting_scheme calc
_refine_ls_wR_factor_gt 0.1913
_refine_ls_wR_factor_ref 0.1969
_reflns_Friedel_coverage 0.000
_reflns_number_gt 4282
_reflns_number_total 4797
_reflns_threshold_expression 'I > 2\s(I)'
_cod_data_source_file ao0c03320_si_001.cif
_cod_data_source_block 19vlmirr002
_cod_depositor_comments 'Adding full bibliography for 4518227--4518229.cif.'
_cod_database_code 4518227
_shelx_shelxl_version_number 2016/6
_chemical_oxdiff_formula C23H16O17N2Ca
_shelx_space_group_comment
;
The symmetry employed for this shelxl refinement is uniquely defined
by the following loop, which should always be used as a source of
symmetry information in preference to the above space-group names.
They are only intended as comments.
;
_shelx_estimated_absorpt_t_max 0.972
_shelx_estimated_absorpt_t_min 0.760
_reflns_odcompleteness_completeness 99.94
_reflns_odcompleteness_iscentric 1
_reflns_odcompleteness_theta 66.97
_olex2_refinement_description
;
1. Fixed Uiso
 At 1.2 times of:
  All C(H) groups, All C(H,H) groups
 At 1.5 times of:
  All O(H) groups, All O(H,H) groups
2.a Free rotating group:
 O18(H18A,H18B), O17(H17A,H17B)
2.b Rotating group:
 O13(H13A,H13B), O14(H14A,H14B), O15(H15A,H15B), O16(H16A,H16B)
2.c Ternary CH refined with riding coordinates:
 C12(H12A)
2.d Secondary CH2 refined with riding coordinates:
 C11(H11A,H11B), C13(H13C,H13D)
2.e Aromatic/amide H refined with riding coordinates:
 C3(H3), C7(H7), C8(H8), C9(H9), C15(H15), C16(H16), C17(H17), C21(H21)
2.f Idealised tetrahedral OH refined as rotating group:
 O6(H6)
;
_olex2_submission_special_instructions 'No special instructions were received'
_oxdiff_exptl_absorpt_empirical_details
;
Empirical correction (ABSPACK) includes:
- Absorption correction using spherical harmonics
- Frame scaling
;
_oxdiff_exptl_absorpt_empirical_full_max 1.662
_oxdiff_exptl_absorpt_empirical_full_min 0.803

loop_
_space_group_symop_operation_xyz
'x, y, z'
'-x+1/2, y+1/2, -z+1/2'
'-x, -y, -z'
'x-1/2, -y-1/2, z-1/2'

loop_
_atom_site_label
_atom_site_type_symbol
_atom_site_fract_x
_atom_site_fract_y
_atom_site_fract_z
_atom_site_U_iso_or_equiv
_atom_site_adp_type
_atom_site_occupancy
_atom_site_site_symmetry_order
_atom_site_calc_flag
_atom_site_refinement_flags_posn
_atom_site_refinement_flags_adp
_atom_site_refinement_flags_occupancy
_atom_site_disorder_assembly
_atom_site_disorder_group
Ca1 Ca 0.47322(14) 0.55612(3) 0.85169(6) 0.0339(3) Uani 1 1 d . . . . .
H12 H 0.309(8) 0.6372(19) 0.801(4) 0.032(17) Uiso 1 1 d . . . . .
O1 O 0.5486(5) 0.47888(10) 0.8703(2) 0.0390(8) Uani 1 1 d . . . . .
O2 O 0.4958(5) 0.41724(9) 0.9639(2) 0.0334(7) Uani 1 1 d . . . . .
O3 O 0.2615(6) 0.42698(11) 0.5007(2) 0.0485(9) Uani 1 1 d . . . . .
O4 O 0.3536(4) 0.37107(9) 0.7965(2) 0.0312(7) Uani 1 1 d . . . . .
O5 O 0.1366(7) 0.34496(12) 0.4284(3) 0.0645(12) Uani 1 1 d . . . . .
O6 O -0.0058(6) 0.37210(13) 0.2223(3) 0.0550(10) Uani 1 1 d . . . . .
H6 H 0.007941 0.390012 0.272253 0.082 Uiso 1 1 calc GR . . . .
O7 O 0.1700(5) 0.26109(10) 0.1887(2) 0.0425(8) Uani 1 1 d . . . . .
O8 O 0.2668(5) 0.20577(10) 0.3545(2) 0.0369(7) Uani 1 1 d . . . . .
O9 O 0.5228(5) 0.04568(10) 0.3714(2) 0.0417(8) Uani 1 1 d . . . . .
O10 O 0.4176(5) 0.02058(10) 0.2064(2) 0.0386(7) Uani 1 1 d . . . . .
O11 O 0.3080(5) 0.10340(9) 0.1426(2) 0.0361(7) Uani 1 1 d . . . . .
O12 O 0.4066(6) 0.63494(10) 0.8110(3) 0.0351(7) Uani 1 1 d . . . . .
O13 O 0.7985(5) 0.57741(12) 0.9244(3) 0.0459(8) Uani 1 1 d . . . . .
H13A H 0.882167 0.563687 0.890670 0.069 Uiso 1 1 d GR . . . .
H13B H 0.830122 0.567153 0.989792 0.069 Uiso 1 1 d GR . . . .
O14 O 0.6534(7) 0.55162(12) 0.7051(3) 0.0665(13) Uani 1 1 d . . . . .
H14A H 0.575059 0.549150 0.643598 0.100 Uiso 1 1 d GR . . . .
H14B H 0.721486 0.526069 0.708128 0.100 Uiso 1 1 d GR . . . .
O15 O 0.2092(6) 0.54643(10) 0.7033(2) 0.0454(9) Uani 1 1 d . . . . .
H15A H 0.126190 0.522607 0.713399 0.068 Uiso 1 1 d GR . . . .
H15B H 0.250570 0.537047 0.640979 0.068 Uiso 1 1 d GR . . . .
O16 O 0.1862(5) 0.53517(10) 0.9224(2) 0.0403(8) Uani 1 1 d . . . . .
H16A H 0.207282 0.532036 0.996033 0.060 Uiso 1 1 d GR . . . .
H16B H 0.141417 0.506128 0.901771 0.060 Uiso 1 1 d GR . . . .
C1 C 0.4904(6) 0.43887(13) 0.8796(3) 0.0307(9) Uani 1 1 d . . . . .
C2 C 0.4047(6) 0.41484(13) 0.7782(3) 0.0307(9) Uani 1 1 d . . . . .
C3 C 0.3803(7) 0.43327(14) 0.6821(3) 0.0354(10) Uani 1 1 d . . . . .
H3 H 0.421582 0.463081 0.674622 0.042 Uiso 1 1 calc R . . . .
C4 C 0.2916(7) 0.40852(15) 0.5883(3) 0.0381(11) Uani 1 1 d . . . . .
C5 C 0.2432(7) 0.36072(15) 0.6084(4) 0.0387(11) Uani 1 1 d . . . . .
C6 C 0.2760(6) 0.34426(14) 0.7116(3) 0.0336(9) Uani 1 1 d . . . . .
C7 C 0.2353(7) 0.29955(14) 0.7397(4) 0.0371(10) Uani 1 1 d . . . . .
H7 H 0.262306 0.289679 0.809695 0.045 Uiso 1 1 calc R . . . .
C8 C 0.1538(7) 0.27075(15) 0.6596(4) 0.0420(11) Uani 1 1 d . . . . .
H8 H 0.120677 0.241190 0.676124 0.050 Uiso 1 1 calc R . . . .
C9 C 0.1203(8) 0.28481(16) 0.5556(4) 0.0487(13) Uani 1 1 d . . . . .
H9 H 0.067853 0.264415 0.502886 0.058 Uiso 1 1 calc R . . . .
C10 C 0.1636(8) 0.32909(16) 0.5281(4) 0.0476(13) Uani 1 1 d . . . . .
C11 C 0.0861(10) 0.31109(17) 0.3457(4) 0.0548(15) Uani 1 1 d . . . . .
H11A H -0.047151 0.301539 0.341308 0.066 Uiso 1 1 calc R . . . .
H11B H 0.168894 0.284498 0.358559 0.066 Uiso 1 1 calc R . . . .
C12 C 0.1163(9) 0.33520(16) 0.2470(4) 0.0506(14) Uani 1 1 d . . . . .
H12A H 0.249793 0.346115 0.256331 0.061 Uiso 1 1 calc R . . . .
C13 C 0.0819(7) 0.30327(15) 0.1507(3) 0.0358(10) Uani 1 1 d . . . . .
H13C H -0.054978 0.299191 0.125769 0.043 Uiso 1 1 calc R . . . .
H13D H 0.141343 0.315343 0.093231 0.043 Uiso 1 1 calc R . . . .
C14 C 0.1620(7) 0.22458(15) 0.1223(3) 0.0379(10) Uani 1 1 d . . . . .
C15 C 0.1019(8) 0.22721(16) 0.0143(4) 0.0414(11) Uani 1 1 d . . . . .
H15 H 0.055030 0.254539 -0.016825 0.050 Uiso 1 1 calc R . . . .
C16 C 0.1122(8) 0.18837(16) -0.0479(3) 0.0426(12) Uani 1 1 d . . . . .
H16 H 0.070921 0.190228 -0.120667 0.051 Uiso 1 1 calc R . . . .
C17 C 0.1816(8) 0.14750(15) -0.0046(3) 0.0403(11) Uani 1 1 d . . . . .
H17 H 0.188385 0.121938 -0.046977 0.048 Uiso 1 1 calc R . . . .
C18 C 0.2412(7) 0.14560(14) 0.1040(3) 0.0355(10) Uani 1 1 d . . . . .
C19 C 0.2299(7) 0.18297(14) 0.1721(3) 0.0327(9) Uani 1 1 d . . . . .
C20 C 0.2842(7) 0.17647(14) 0.2870(3) 0.0325(9) Uani 1 1 d . . . . .
C21 C 0.3580(7) 0.13182(14) 0.3184(3) 0.0330(10) Uani 1 1 d . . . . .
H21 H 0.400735 0.125990 0.389882 0.040 Uiso 1 1 calc R . . . .
C22 C 0.3672(7) 0.09836(14) 0.2478(3) 0.0322(9) Uani 1 1 d . . . . .
C23 C 0.4420(7) 0.05039(14) 0.2779(3) 0.0339(10) Uani 1 1 d . . . . .
O18 O 0.2874(6) 0.52455(11) 0.5085(3) 0.0446(8) Uani 1 1 d . . . . .
H18A H 0.237426 0.534300 0.447275 0.067 Uiso 1 1 d G . . . .
H18B H 0.292579 0.495766 0.507973 0.067 Uiso 1 1 d G . . . .
O17 O 0.4830(6) 0.67841(10) 1.0021(3) 0.0488(9) Uani 1 1 d . . . . .
H17A H 0.450692 0.670584 0.937659 0.073 Uiso 1 1 d G . . . .
H17B H 0.520234 0.653738 1.034151 0.073 Uiso 1 1 d G . . . .

loop_
_atom_site_aniso_label
_atom_site_aniso_U_11
_atom_site_aniso_U_22
_atom_site_aniso_U_33
_atom_site_aniso_U_23
_atom_site_aniso_U_13
_atom_site_aniso_U_12
Ca1 0.0583(6) 0.0181(4) 0.0221(4) 0.0003(3) -0.0024(4) 0.0045(4)
O1 0.063(2) 0.0188(14) 0.0302(16) -0.0002(12) -0.0056(14) 0.0017(13)
O2 0.0525(19) 0.0221(14) 0.0227(14) -0.0007(11) -0.0022(13) 0.0049(13)
O3 0.085(3) 0.0316(17) 0.0239(16) 0.0012(13) -0.0047(16) 0.0077(17)
O4 0.0486(18) 0.0173(13) 0.0250(14) -0.0024(11) -0.0019(12) 0.0008(12)
O5 0.125(4) 0.0300(17) 0.0293(18) -0.0099(14) -0.015(2) 0.012(2)
O6 0.069(3) 0.042(2) 0.050(2) -0.0052(16) 0.0018(18) 0.0101(18)
O7 0.072(2) 0.0235(15) 0.0269(15) -0.0009(12) -0.0065(15) 0.0100(15)
O8 0.061(2) 0.0228(14) 0.0242(15) -0.0031(12) -0.0019(13) -0.0012(13)
O9 0.064(2) 0.0242(15) 0.0318(17) 0.0009(12) -0.0067(15) 0.0004(14)
O10 0.058(2) 0.0229(15) 0.0315(16) -0.0026(12) -0.0020(14) -0.0018(14)
O11 0.059(2) 0.0219(14) 0.0245(15) -0.0004(11) -0.0018(13) -0.0014(13)
O12 0.042(2) 0.0229(15) 0.0388(18) 0.0048(12) 0.0007(15) 0.0043(14)
O13 0.053(2) 0.052(2) 0.0318(17) 0.0051(15) 0.0063(15) 0.0064(16)
O14 0.129(4) 0.043(2) 0.0303(18) 0.0084(15) 0.021(2) 0.039(2)
O15 0.079(3) 0.0254(15) 0.0254(16) -0.0016(12) -0.0091(15) -0.0019(15)
O16 0.061(2) 0.0275(15) 0.0296(16) -0.0029(13) -0.0018(14) -0.0030(14)
C1 0.043(2) 0.0201(19) 0.026(2) -0.0018(16) -0.0039(17) 0.0068(17)
C2 0.043(2) 0.0184(19) 0.028(2) -0.0004(16) -0.0009(18) 0.0046(17)
C3 0.057(3) 0.021(2) 0.025(2) 0.0010(16) -0.0018(19) 0.0055(19)
C4 0.055(3) 0.029(2) 0.027(2) -0.0009(18) -0.0021(19) 0.011(2)
C5 0.056(3) 0.025(2) 0.031(2) -0.0062(18) -0.004(2) 0.006(2)
C6 0.040(2) 0.025(2) 0.034(2) -0.0077(17) -0.0029(18) 0.0026(18)
C7 0.047(3) 0.023(2) 0.038(2) -0.0018(18) -0.001(2) 0.0036(18)
C8 0.055(3) 0.024(2) 0.045(3) -0.0068(19) 0.001(2) 0.004(2)
C9 0.065(3) 0.026(2) 0.050(3) -0.016(2) -0.004(2) 0.003(2)
C10 0.074(4) 0.031(2) 0.032(2) -0.0080(19) -0.009(2) 0.014(2)
C11 0.095(4) 0.029(2) 0.037(3) -0.007(2) 0.000(3) -0.005(3)
C12 0.089(4) 0.030(2) 0.029(2) 0.0016(19) -0.004(2) 0.016(2)
C13 0.050(3) 0.027(2) 0.028(2) 0.0026(17) -0.0012(19) 0.0057(19)
C14 0.056(3) 0.029(2) 0.026(2) -0.0022(17) -0.0009(19) 0.000(2)
C15 0.061(3) 0.030(2) 0.029(2) 0.0014(18) -0.004(2) 0.003(2)
C16 0.068(3) 0.034(2) 0.021(2) -0.0009(18) -0.005(2) -0.004(2)
C17 0.066(3) 0.027(2) 0.025(2) -0.0031(17) 0.001(2) -0.004(2)
C18 0.052(3) 0.023(2) 0.029(2) 0.0025(17) -0.0006(19) -0.0031(19)
C19 0.045(3) 0.025(2) 0.027(2) -0.0015(17) 0.0027(18) -0.0038(18)
C20 0.041(2) 0.025(2) 0.028(2) -0.0003(17) -0.0044(18) -0.0034(17)
C21 0.047(3) 0.026(2) 0.024(2) 0.0016(16) -0.0020(18) -0.0055(18)
C22 0.046(3) 0.022(2) 0.026(2) 0.0008(16) -0.0021(18) -0.0057(18)
C23 0.045(3) 0.025(2) 0.029(2) 0.0019(17) -0.0006(18) -0.0028(18)
O18 0.069(2) 0.0298(16) 0.0309(17) 0.0033(13) -0.0034(15) 0.0092(16)
O17 0.094(3) 0.0227(15) 0.0277(16) 0.0037(12) 0.0032(17) 0.0068(17)

loop_
_atom_type_symbol
_atom_type_description
_atom_type_scat_dispersion_real
_atom_type_scat_dispersion_imag
_atom_type_scat_source
C C 0.0181 0.0091 'International Tables Vol C Tables 4.2.6.8 and 6.1.1.4'
H H 0.0000 0.0000 'International Tables Vol C Tables 4.2.6.8 and 6.1.1.4'
Ca Ca 0.3641 1.2855 'International Tables Vol C Tables 4.2.6.8 and 6.1.1.4'
O O 0.0492 0.0322 'International Tables Vol C Tables 4.2.6.8 and 6.1.1.4'

loop_
_geom_angle_atom_site_label_1
_geom_angle_atom_site_label_2
_geom_angle_atom_site_label_3
_geom_angle
_geom_angle_site_symmetry_1
_geom_angle_site_symmetry_3
_geom_angle_publ_flag
O1 Ca1 H12 166.0(12) . . ?
O1 Ca1 O2 103.16(10) . 3_667 ?
O1 Ca1 O12 172.87(12) . . ?
O1 Ca1 O13 91.53(12) . . ?
O1 Ca1 O14 83.54(12) . . ?
O1 Ca1 O15 95.60(11) . . ?
O1 Ca1 O16 84.55(12) . . ?
O2 Ca1 H12 85.2(12) 3_667 . ?
O12 Ca1 H12 14.1(11) . . ?
O12 Ca1 O2 83.43(10) . 3_667 ?
O12 Ca1 O13 88.47(13) . . ?
O12 Ca1 O14 89.59(12) . . ?
O12 Ca1 O15 81.21(11) . . ?
O12 Ca1 O16 100.39(13) . . ?
O13 Ca1 H12 102.1(12) . . ?
O13 Ca1 O2 67.58(11) . 3_667 ?
O13 Ca1 O14 74.29(15) . . ?
O13 Ca1 O15 152.02(13) . . ?
O13 Ca1 O16 135.97(11) . . ?
O14 Ca1 H12 97.0(12) . . ?
O14 Ca1 O2 141.35(15) . 3_667 ?
O14 Ca1 O15 79.66(15) . . ?
O15 Ca1 H12 70.9(12) . . ?
O15 Ca1 O2 135.87(13) . 3_667 ?
O16 Ca1 H12 87.8(12) . . ?
O16 Ca1 O2 70.73(11) . 3_667 ?
O16 Ca1 O14 147.72(14) . . ?
O16 Ca1 O15 71.79(12) . . ?
C1 O1 Ca1 147.8(3) . . ?
C1 O2 Ca1 130.8(3) . 3_667 ?
C2 O4 C6 118.9(3) . . ?
C10 O5 C11 115.8(4) . . ?
C12 O6 H6 109.5 . . ?
C14 O7 C13 119.8(3) . . ?
C22 O11 C18 119.0(3) . . ?
Ca1 O12 H12 107(5) . . ?
Ca1 O13 H13A 111.2 . . ?
Ca1 O13 H13B 110.7 . . ?
H13A O13 H13B 103.0 . . ?
Ca1 O14 H14A 111.2 . . ?
Ca1 O14 H14B 111.0 . . ?
H14A O14 H14B 102.8 . . ?
Ca1 O15 H15A 113.1 . . ?
Ca1 O15 H15B 113.2 . . ?
H15A O15 H15B 100.8 . . ?
Ca1 O16 H16A 113.5 . . ?
Ca1 O16 H16B 113.0 . . ?
H16A O16 H16B 100.7 . . ?
O1 C1 C2 116.4(4) . . ?
O2 C1 O1 126.4(4) . . ?
O2 C1 C2 117.2(4) . . ?
O4 C2 C1 111.8(3) . . ?
C3 C2 O4 123.0(4) . . ?
C3 C2 C1 125.3(4) . . ?
C2 C3 H3 118.9 . . ?
C2 C3 C4 122.3(4) . . ?
C4 C3 H3 118.9 . . ?
O3 C4 C3 121.2(4) . . ?
O3 C4 C5 124.5(4) . . ?
C3 C4 C5 114.3(4) . . ?
C6 C5 C4 119.3(4) . . ?
C6 C5 C10 116.3(4) . . ?
C10 C5 C4 124.5(4) . . ?
O4 C6 C5 122.2(4) . . ?
O4 C6 C7 113.8(4) . . ?
C5 C6 C7 124.0(4) . . ?
C6 C7 H7 121.3 . . ?
C8 C7 C6 117.4(4) . . ?
C8 C7 H7 121.3 . . ?
C7 C8 H8 119.3 . . ?
C9 C8 C7 121.3(4) . . ?
C9 C8 H8 119.3 . . ?
C8 C9 H9 119.5 . . ?
C8 C9 C10 121.0(4) . . ?
C10 C9 H9 119.5 . . ?
O5 C10 C5 115.9(4) . . ?
O5 C10 C9 124.2(4) . . ?
C9 C10 C5 120.0(5) . . ?
O5 C11 H11A 111.0 . . ?
O5 C11 H11B 111.0 . . ?
O5 C11 C12 104.0(4) . . ?
H11A C11 H11B 109.0 . . ?
C12 C11 H11A 111.0 . . ?
C12 C11 H11B 111.0 . . ?
O6 C12 C11 113.2(5) . . ?
O6 C12 H12A 108.5 . . ?
O6 C12 C13 106.5(4) . . ?
C11 C12 H12A 108.5 . . ?
C11 C12 C13 111.4(4) . . ?
C13 C12 H12A 108.5 . . ?
O7 C13 C12 104.6(3) . . ?
O7 C13 H13C 110.8 . . ?
O7 C13 H13D 110.8 . . ?
C12 C13 H13C 110.8 . . ?
C12 C13 H13D 110.8 . . ?
H13C C13 H13D 108.9 . . ?
O7 C14 C15 123.7(4) . . ?
O7 C14 C19 114.7(4) . . ?
C15 C14 C19 121.5(4) . . ?
C14 C15 H15 120.4 . . ?
C14 C15 C16 119.3(4) . . ?
C16 C15 H15 120.4 . . ?
C15 C16 H16 119.0 . . ?
C17 C16 C15 121.9(4) . . ?
C17 C16 H16 119.0 . . ?
C16 C17 H17 121.1 . . ?
C16 C17 C18 117.9(4) . . ?
C18 C17 H17 121.1 . . ?
O11 C18 C17 115.0(4) . . ?
O11 C18 C19 121.6(4) . . ?
C17 C18 C19 123.4(4) . . ?
C14 C19 C20 124.9(4) . . ?
C18 C19 C14 116.1(4) . . ?
C18 C19 C20 119.0(4) . . ?
O8 C20 C19 124.7(4) . . ?
O8 C20 C21 120.6(4) . . ?
C21 C20 C19 114.8(4) . . ?
C20 C21 H21 118.9 . . ?
C22 C21 C20 122.1(4) . . ?
C22 C21 H21 118.9 . . ?
O11 C22 C23 112.9(3) . . ?
C21 C22 O11 123.3(4) . . ?
C21 C22 C23 123.8(4) . . ?
O9 C23 O10 127.5(4) . . ?
O9 C23 C22 115.4(4) . . ?
O10 C23 C22 117.1(4) . . ?
H18A O18 H18B 109.8 . . ?
H17A O17 H17B 104.5 . . ?

loop_
_geom_bond_atom_site_label_1
_geom_bond_atom_site_label_2
_geom_bond_distance
_geom_bond_site_symmetry_2
_geom_bond_publ_flag
Ca1 H12 2.67(5) . ?
Ca1 O1 2.327(3) . ?
Ca1 O2 2.459(3) 3_667 ?
Ca1 O12 2.396(3) . ?
Ca1 O13 2.404(4) . ?
Ca1 O14 2.432(4) . ?
Ca1 O15 2.442(3) . ?
Ca1 O16 2.422(4) . ?
O1 C1 1.253(5) . ?
O2 C1 1.245(5) . ?
O3 C4 1.231(5) . ?
O4 C2 1.362(5) . ?
O4 C6 1.377(5) . ?
O5 C10 1.340(6) . ?
O5 C11 1.451(6) . ?
O6 H6 0.8200 . ?
O6 C12 1.384(6) . ?
O7 C13 1.431(5) . ?
O7 C14 1.361(5) . ?
O8 C20 1.237(5) . ?
O9 C23 1.243(5) . ?
O10 C23 1.256(5) . ?
O11 C18 1.384(5) . ?
O11 C22 1.349(5) . ?
O12 H12 0.68(5) . ?
O13 H13A 0.8819 . ?
O13 H13B 0.8814 . ?
O14 H14A 0.8857 . ?
O14 H14B 0.8858 . ?
O15 H15A 0.9323 . ?
O15 H15B 0.9334 . ?
O16 H16A 0.9336 . ?
O16 H16B 0.9299 . ?
C1 C2 1.510(6) . ?
C2 C3 1.327(6) . ?
C3 H3 0.9300 . ?
C3 C4 1.451(6) . ?
C4 C5 1.473(6) . ?
C5 C6 1.388(6) . ?
C5 C10 1.427(6) . ?
C6 C7 1.400(6) . ?
C7 H7 0.9300 . ?
C7 C8 1.377(6) . ?
C8 H8 0.9300 . ?
C8 C9 1.374(7) . ?
C9 H9 0.9300 . ?
C9 C10 1.391(7) . ?
C11 H11A 0.9700 . ?
C11 H11B 0.9700 . ?
C11 C12 1.492(7) . ?
C12 H12A 0.9800 . ?
C12 C13 1.533(6) . ?
C13 H13C 0.9700 . ?
C13 H13D 0.9700 . ?
C14 C15 1.378(6) . ?
C14 C19 1.420(6) . ?
C15 H15 0.9300 . ?
C15 C16 1.396(6) . ?
C16 H16 0.9300 . ?
C16 C17 1.374(7) . ?
C17 H17 0.9300 . ?
C17 C18 1.385(6) . ?
C18 C19 1.408(6) . ?
C19 C20 1.469(6) . ?
C20 C21 1.439(6) . ?
C21 H21 0.9300 . ?
C21 C22 1.341(6) . ?
C22 C23 1.527(6) . ?
O18 H18A 0.8527 . ?
O18 H18B 0.8439 . ?
O17 H17A 0.8498 . ?
O17 H17B 0.8502 . ?

loop_
_geom_hbond_atom_site_label_D
_geom_hbond_atom_site_label_H
_geom_hbond_atom_site_label_A
_geom_hbond_distance_DH
_geom_hbond_distance_HA
_geom_hbond_distance_DA
_geom_hbond_angle_DHA
_geom_hbond_site_symmetry_A
O12 H12 O6 0.68(5) 2.12(6) 2.787(6) 167(6) 3_566
O13 H13B O9 0.88 2.00 2.860(4) 163.8 2_656
O14 H14B O10 0.89 1.94 2.813(5) 166.6 4_666
O15 H15A O10 0.93 1.93 2.843(5) 166.8 4_566
O15 H15B O18 0.93 1.79 2.714(5) 168.6 .
O16 H16B O9 0.93 1.74 2.666(4) 170.4 4_566
O18 H18A O10 0.85 2.12 2.887(4) 149.0 2
O18 H18B O3 0.84 2.03 2.864(5) 171.4 .
O17 H17A O12 0.85 1.91 2.729(5) 161.9 .
O17 H17B O2 0.85 2.08 2.835(4) 147.3 3_667

loop_
_geom_torsion_atom_site_label_1
_geom_torsion_atom_site_label_2
_geom_torsion_atom_site_label_3
_geom_torsion_atom_site_label_4
_geom_torsion
_geom_torsion_site_symmetry_1
_geom_torsion_site_symmetry_2
_geom_torsion_site_symmetry_3
_geom_torsion_site_symmetry_4
_geom_torsion_publ_flag
Ca1 O1 C1 O2 -97.4(6) . . . . ?
Ca1 O1 C1 C2 82.4(6) . . . . ?
Ca1 O2 C1 O1 19.9(7) 3_667 . . . ?
Ca1 O2 C1 C2 -159.8(3) 3_667 . . . ?
O1 C1 C2 O4 177.4(4) . . . . ?
O1 C1 C2 C3 -2.6(7) . . . . ?
O2 C1 C2 O4 -2.8(6) . . . . ?
O2 C1 C2 C3 177.1(4) . . . . ?
O3 C4 C5 C6 -177.1(5) . . . . ?
O3 C4 C5 C10 3.1(9) . . . . ?
O4 C2 C3 C4 1.8(7) . . . . ?
O4 C6 C7 C8 178.8(4) . . . . ?
O5 C11 C12 O6 -63.7(6) . . . . ?
O5 C11 C12 C13 176.3(5) . . . . ?
O6 C12 C13 O7 -165.4(4) . . . . ?
O7 C14 C15 C16 175.4(5) . . . . ?
O7 C14 C19 C18 -174.0(4) . . . . ?
O7 C14 C19 C20 7.1(7) . . . . ?
O8 C20 C21 C22 175.7(4) . . . . ?
O11 C18 C19 C14 179.0(4) . . . . ?
O11 C18 C19 C20 -2.1(7) . . . . ?
O11 C22 C23 O9 170.4(4) . . . . ?
O11 C22 C23 O10 -8.7(6) . . . . ?
C1 C2 C3 C4 -178.2(4) . . . . ?
C2 O4 C6 C5 -1.8(6) . . . . ?
C2 O4 C6 C7 177.9(4) . . . . ?
C2 C3 C4 O3 176.3(5) . . . . ?
C2 C3 C4 C5 -3.7(7) . . . . ?
C3 C4 C5 C6 2.9(7) . . . . ?
C3 C4 C5 C10 -176.9(5) . . . . ?
C4 C5 C6 O4 -0.3(7) . . . . ?
C4 C5 C6 C7 180.0(5) . . . . ?
C4 C5 C10 O5 1.3(8) . . . . ?
C4 C5 C10 C9 -179.0(5) . . . . ?
C5 C6 C7 C8 -1.5(7) . . . . ?
C6 O4 C2 C1 -178.9(4) . . . . ?
C6 O4 C2 C3 1.1(6) . . . . ?
C6 C5 C10 O5 -178.5(5) . . . . ?
C6 C5 C10 C9 1.2(8) . . . . ?
C6 C7 C8 C9 2.4(8) . . . . ?
C7 C8 C9 C10 -1.5(8) . . . . ?
C8 C9 C10 O5 179.3(5) . . . . ?
C8 C9 C10 C5 -0.3(9) . . . . ?
C10 O5 C11 C12 -165.6(5) . . . . ?
C10 C5 C6 O4 179.5(4) . . . . ?
C10 C5 C6 C7 -0.2(7) . . . . ?
C11 O5 C10 C5 170.3(5) . . . . ?
C11 O5 C10 C9 -9.3(9) . . . . ?
C11 C12 C13 O7 -41.6(6) . . . . ?
C13 O7 C14 C15 11.3(8) . . . . ?
C13 O7 C14 C19 -171.5(4) . . . . ?
C14 O7 C13 C12 178.7(5) . . . . ?
C14 C15 C16 C17 -0.3(8) . . . . ?
C14 C19 C20 O8 4.3(8) . . . . ?
C14 C19 C20 C21 -177.0(4) . . . . ?
C15 C14 C19 C18 3.2(7) . . . . ?
C15 C14 C19 C20 -175.7(5) . . . . ?
C15 C16 C17 C18 0.4(8) . . . . ?
C16 C17 C18 O11 179.5(5) . . . . ?
C16 C17 C18 C19 1.5(8) . . . . ?
C17 C18 C19 C14 -3.2(7) . . . . ?
C17 C18 C19 C20 175.7(5) . . . . ?
C18 O11 C22 C21 2.7(7) . . . . ?
C18 O11 C22 C23 -178.4(4) . . . . ?
C18 C19 C20 O8 -174.5(5) . . . . ?
C18 C19 C20 C21 4.1(6) . . . . ?
C19 C14 C15 C16 -1.5(8) . . . . ?
C19 C20 C21 C22 -3.0(7) . . . . ?
C20 C21 C22 O11 -0.4(7) . . . . ?
C20 C21 C22 C23 -179.1(4) . . . . ?
C21 C22 C23 O9 -10.6(7) . . . . ?
C21 C22 C23 O10 170.2(5) . . . . ?
C22 O11 C18 C17 -179.4(4) . . . . ?
C22 O11 C18 C19 -1.4(7) . . . . ?
